data_7131434
loop_
_publ_author_name
'Muang-Non, Phonlakrit'
'Markwell-Heys, Adrian W'
'Doonan, Christian J.'
'White, Nicholas G.'

_publ_section_title
;
 Charge "mis-matched" hydrogen bonded frameworks for cation exchange and
 dye sorption.
;
_journal_issue 27
_journal_name_full 'Chemical communications (Cambridge, England)'
_journal_page_first 4059
_journal_page_last 4062
_journal_paper_doi 10.1039/d3cc00553d
_journal_volume 59
_journal_year 2023
_chemical_formula_moiety '2(C28 H16 B O8), 4(C14 H16 N4), H12 Ca O6, 16(H2 O)'
_chemical_formula_sum 'C112 H140 B2 Ca N16 O38'
_chemical_formula_weight 2380.08
_space_group_crystal_system tetragonal
_space_group_IT_number 85
_space_group_name_Hall '-P 4a'
_space_group_name_H-M_alt 'P 4/n :2'
_atom_sites_solution_hydrogens mixed
_atom_sites_solution_primary dual
_audit_creation_date 2023-01-11
_audit_creation_method
;
Olex2 1.5
(compiled 2022.04.07 svn.rca3783a0 for OlexSys, GUI svn.r6498)
;
_audit_update_record
;
2023-03-06 deposited with the CCDC.	2023-03-09 downloaded from the CCDC.
;
_cell_angle_alpha 90
_cell_angle_beta 90
_cell_angle_gamma 90
_cell_formula_units_Z 2
_cell_length_a 19.5879(12)
_cell_length_b 19.5879(12)
_cell_length_c 15.0908(14)
_cell_measurement_reflns_used 242
_cell_measurement_temperature 150.00(10)
_cell_measurement_theta_max 43.2990
_cell_measurement_theta_min 3.7000
_cell_volume 5790.1(7)
_computing_cell_refinement 'CrysAlisPro 1.171.41.123a (Rigaku OD, 2022)'
_computing_data_collection 'CrysAlisPro 1.171.41.123a (Rigaku OD, 2022)'
_computing_data_reduction 'CrysAlisPro 1.171.41.123a (Rigaku OD, 2022)'
_computing_molecular_graphics 'Olex2 1.5 (Dolomanov et al., 2009)'
_computing_publication_material 'Olex2 1.5 (Dolomanov et al., 2009)'
_computing_structure_refinement 'SHELXL 2018/3 (Sheldrick, 2015)'
_computing_structure_solution 'SHELXT 2018/2 (Sheldrick, 2018)'
_diffrn_ambient_environment N~2~
_diffrn_ambient_temperature 150.00(10)
_diffrn_detector 'CCD plate'
_diffrn_detector_area_resol_mean 8.1297
_diffrn_detector_type EosS2
_diffrn_measured_fraction_theta_full 0.990
_diffrn_measured_fraction_theta_max 0.990
_diffrn_measurement_details
;
List of Runs (angles in degrees, time in seconds):

  # Type    Start    End  Width  t~exp~   \w     \q     \k     \f   Frames
#--------------------------------------------------------------------------
  1  \w    -87.00  -9.00   1.00   35.00    --  -36.28 125.00  60.00   78
  2  \w     27.00  60.00   1.00   35.00    --   36.28-125.00  90.00   33
  3  \w    122.00 155.00   1.00  140.00    --   85.03 111.00 120.00   33
  4  \w    105.00 155.00   1.00  140.00    --   85.03 111.00 -60.00   50
  5  \w     14.00 122.00   1.00  140.00    --   85.03 -15.00-120.00  108
;
_diffrn_measurement_device 'four-circle diffractometer'
_diffrn_measurement_device_type 'SuperNova, Dual, Cu at home/near, EosS2'
_diffrn_measurement_method '\w scans'
_diffrn_orient_matrix_type 'CrysAlisPro convention (1999,Acta A55,543-557)'
_diffrn_orient_matrix_UB_11 0.0540676000
_diffrn_orient_matrix_UB_12 0.0162839000
_diffrn_orient_matrix_UB_13 -0.0709283000
_diffrn_orient_matrix_UB_21 -0.0292544000
_diffrn_orient_matrix_UB_22 0.0725324000
_diffrn_orient_matrix_UB_23 -0.0098339000
_diffrn_orient_matrix_UB_31 0.0490796000
_diffrn_orient_matrix_UB_32 0.0255097000
_diffrn_orient_matrix_UB_33 0.0728363000
_diffrn_radiation_monochromator mirror
_diffrn_radiation_probe x-ray
_diffrn_radiation_type 'Cu K\a'
_diffrn_radiation_wavelength 1.54184
_diffrn_reflns_av_R_equivalents 0.1567
_diffrn_reflns_av_unetI/netI 0.2388
_diffrn_reflns_Laue_measured_fraction_full 0.990
_diffrn_reflns_Laue_measured_fraction_max 0.990
_diffrn_reflns_limit_h_max 21
_diffrn_reflns_limit_h_min -16
_diffrn_reflns_limit_k_max 15
_diffrn_reflns_limit_k_min -20
_diffrn_reflns_limit_l_max 16
_diffrn_reflns_limit_l_min -13
_diffrn_reflns_number 8219
_diffrn_reflns_point_group_measured_fraction_full 0.990
_diffrn_reflns_point_group_measured_fraction_max 0.990
_diffrn_reflns_theta_full 58.914
_diffrn_reflns_theta_max 58.914
_diffrn_reflns_theta_min 3.697
_diffrn_source 'micro-focus sealed X-ray tube'
_diffrn_source_type 'SuperNova (Cu) X-ray Source'
_exptl_absorpt_coefficient_mu 1.239
_exptl_absorpt_correction_T_max 0.64751
_exptl_absorpt_correction_T_min 0.62855
_exptl_absorpt_correction_type multi-scan
_exptl_absorpt_process_details
;
CrysAlisPro 1.171.41.123a (Rigaku Oxford Diffraction, 2022)
Spherical absorption correction
using equivalent radius and absorption coefficient.
Empirical absorption correction using spherical harmonics,
implemented in SCALE3 ABSPACK scaling algorithm.
;
_exptl_crystal_colour 'clear light colourless'
_exptl_crystal_colour_lustre clear
_exptl_crystal_colour_modifier light
_exptl_crystal_colour_primary colourless
_exptl_crystal_density_diffrn 1.365
_exptl_crystal_description needle
_exptl_crystal_F_000 2516
_exptl_crystal_recrystallization_method
'Crystallised using diphenylbisamidinium.2Cl with TBA5.tetraboratecarboxylate in 50% EtOH. Final concentration = 2 mM. The crystal obtained was incubated in 1 M CaCl2 at 1 mg/mL.'
_exptl_crystal_size_max 0.41
_exptl_crystal_size_mid 0.03
_exptl_crystal_size_min 0.03
_exptl_crystal_size_rad 0.044
_refine_diff_density_max 0.346
_refine_diff_density_min -0.357
_refine_diff_density_rms 0.071
_refine_ls_extinction_method none
_refine_ls_goodness_of_fit_ref 0.963
_refine_ls_hydrogen_treatment constr
_refine_ls_matrix_type full
_refine_ls_number_parameters 408
_refine_ls_number_reflns 4134
_refine_ls_number_restraints 3
_refine_ls_restrained_S_all 0.967
_refine_ls_R_factor_all 0.2630
_refine_ls_R_factor_gt 0.1038
_refine_ls_shift/su_max 0.000
_refine_ls_shift/su_mean 0.000
_refine_ls_structure_factor_coef Fsqd
_refine_ls_weighting_details 'w=1/[\s^2^(Fo^2^)+(0.1203P)^2^] where P=(Fo^2^+2Fc^2^)/3'
_refine_ls_weighting_scheme calc
_refine_ls_wR_factor_gt 0.2393
_refine_ls_wR_factor_ref 0.3546
_reflns_Friedel_coverage 0.000
_reflns_number_gt 1297
_reflns_number_total 4134
_reflns_threshold_expression 'I > 2\s(I)'
_cod_data_source_file d3cc00553d2.cif
_cod_data_source_block Ca_2_B
_cod_depositor_comments 'Adding full bibliography for 7131429--7131437.cif.'
_cod_original_cell_volume 5790.1(9)
_cod_original_sg_symbol_H-M 'P 4/n'
_cod_database_code 7131434
_shelx_shelxl_version_number 2018/3
_chemical_oxdiff_formula 'C50 H50 N50 O50 B25 Ca10 Cl10'
_shelx_space_group_comment
;
The symmetry employed for this shelxl refinement is uniquely defined
by the following loop, which should always be used as a source of
symmetry information in preference to the above space-group names.
They are only intended as comments.
;
_shelx_estimated_absorpt_t_max 0.964
_shelx_estimated_absorpt_t_min 0.631
_olex2_refinement_description
;
1. Fixed Uiso
 At 1.2 times of:
  All C(H) groups, All N(H,H) groups
 At 1.5 times of:
  All O(H,H) groups
2. Restrained distances
 C7-C2
 1.39 with sigma of 0.01
 C30-O11
 1.21 with sigma of 0.02
 C20-C21
 1.39 with sigma of 0.02
3. Others
 Fixed Sof: H10A(0.25) H10B(0.25) O106(0.75) H10M(0.75) H10N(0.75) H10E(0.25)
 H10F(0.25) O107(0.25) H10O(0.25) H10P(0.25)
4.a Free rotating group:
 O104(H10G,H10H), O105(H10I,H10J), O100(H10K,H10L), O106(H10M,H10N), O107(H10O,
 H10P)
4.b Rotating group:
 O101(H10C,H10D)
4.c Aromatic/amide H refined with riding coordinates:
 C36(H36), C35(H35), C33(H33), C12(H12), C13(H13), C32(H32), C22(H22),
 C23(H23), C9(H9), C10(H10), C25(H25), C26(H26), C6(H6), C7(H7), C3(H3), C4(H4)
4.d X=CH2 refined with riding coordinates:
 O102(H10A,H10B), N2(H2A,H2B), N4(H4A,H4B), N1(H1A,H1B), N3(H3A,H3B),
 O103(H10E,H10F)
;
_ins_header
;
TITL PMN-C-21-CaCl2-repro-090 in P4/n 
REM P4/n (#85 in standard setting)
CELL 1.54184  19.587876  19.587876  15.090794  90.0000  90.0000  90.0000
ZERR    2.00   0.001174   0.001174   0.001408   0.0000   0.0000   0.0000
LATT  1
SYMM -x+1/2,-y+1/2, z 
SYMM -y+1/2, x, z 
SYMM  y,-x+1/2, z 
SFAC C H B N O Cl Ca
UNIT 100.00 100.00 50.00 100.00 100.00 20.00 20.00
REM  CrysAlisPro recorded range (K): Min=150.0; max=150.0; aver:150.0
TEMP -123
SIZE 0.03 0.03 0.41
TREF
HKLF 4
END
;
_olex2_submission_special_instructions 'No special instructions were received'
_oxdiff_exptl_absorpt_empirical_details
;
Empirical correction (ABSPACK) includes:
- Absorption correction using spherical harmonics
- Frame scaling
;
_oxdiff_exptl_absorpt_empirical_full_max 1.329
_oxdiff_exptl_absorpt_empirical_full_min 0.593

loop_
_space_group_symop_operation_xyz
'x, y, z'
'-x+1/2, -y+1/2, z'
'-y+1/2, x, z'
'y, -x+1/2, z'
'-x, -y, -z'
'x-1/2, y-1/2, -z'
'y-1/2, -x, -z'
'-y, x-1/2, -z'

loop_
_atom_site_label
_atom_site_type_symbol
_atom_site_fract_x
_atom_site_fract_y
_atom_site_fract_z
_atom_site_U_iso_or_equiv
_atom_site_adp_type
_atom_site_occupancy
_atom_site_site_symmetry_order
_atom_site_calc_flag
_atom_site_refinement_flags_posn
_atom_site_refinement_flags_adp
_atom_site_refinement_flags_occupancy
_atom_site_disorder_assembly
_atom_site_disorder_group
Ca3 Ca 0.750000 0.750000 -0.2325(4) 0.151(3) Uani 1 4 d S T P . .
O104 O 0.3496(4) 1.2555(4) 0.6660(5) 0.057(2) Uani 1 1 d G . . . .
H10G H 0.372819 1.252733 0.714983 0.086 Uiso 1 1 d G U . . .
H10H H 0.311688 1.275418 0.681184 0.086 Uiso 1 1 d G U . . .
O2 O 0.5147(4) 0.7571(4) -0.2182(5) 0.061(2) Uani 1 1 d . . . . .
O11 O 0.4445(4) 1.2634(4) 0.7980(5) 0.062(2) Uani 1 1 d D . . . .
O1 O 0.5699(4) 0.7346(4) -0.3441(5) 0.065(2) Uani 1 1 d . . . . .
O105 O 0.3543(4) 1.2556(4) 0.9322(5) 0.067(2) Uani 1 1 d G . . . .
H10I H 0.328219 1.219782 0.927251 0.100 Uiso 1 1 d G U . . .
H10J H 0.376012 1.257729 0.882000 0.100 Uiso 1 1 d G U . . .
O102 O 0.750000 0.750000 -0.3921(9) 0.079(5) Uani 1 4 d S T P . .
H10A H 0.777226 0.781982 -0.423601 0.119 Uiso 0.25 1 calc R U P . .
H10B H 0.722774 0.718018 -0.423601 0.119 Uiso 0.25 1 calc R U P . .
O10 O 0.5030(4) 1.2046(5) 0.6987(6) 0.080(3) Uani 1 1 d . . . . .
N2 N 0.5679(5) 0.8630(4) -0.1051(5) 0.053(2) Uani 1 1 d . . . . .
H2A H 0.568093 0.840122 -0.155294 0.064 Uiso 1 1 calc R U . . .
H2B H 0.605431 0.882839 -0.086168 0.064 Uiso 1 1 calc R U . . .
N4 N 0.4447(5) 1.1433(5) 0.5552(6) 0.065(3) Uani 1 1 d . . . . .
H4A H 0.445513 1.167145 0.604669 0.078 Uiso 1 1 calc R U . . .
H4B H 0.405686 1.135640 0.528140 0.078 Uiso 1 1 calc R U . . .
N1 N 0.4550(5) 0.8371(5) -0.0875(6) 0.063(3) Uani 1 1 d . . . . .
H1A H 0.455364 0.814309 -0.137784 0.076 Uiso 1 1 calc R U . . .
H1B H 0.417178 0.839998 -0.056341 0.076 Uiso 1 1 calc R U . . .
O100 O 0.6286(6) 0.6939(5) -0.4993(6) 0.099(3) Uani 1 1 d G . . . .
H10K H 0.611928 0.722652 -0.461205 0.148 Uiso 1 1 d G U . . .
H10L H 0.618306 0.706981 -0.552657 0.148 Uiso 1 1 d G U . . .
N3 N 0.5590(5) 1.1320(5) 0.5650(6) 0.062(3) Uani 1 1 d . . . . .
H3A H 0.558502 1.155992 0.614281 0.074 Uiso 1 1 calc R U . . .
H3B H 0.597867 1.116397 0.543929 0.074 Uiso 1 1 calc R U . . .
C2 C 0.5021(5) 1.0829(5) 0.4376(7) 0.047(3) Uani 1 1 d D . . . .
C34 C 0.6811(5) 1.2474(5) 0.9387(6) 0.042(2) Uani 1 1 d . . . . .
C8 C 0.5068(5) 0.9735(5) 0.1901(6) 0.044(2) Uani 1 1 d . . . . .
C11 C 0.5106(5) 0.9028(5) 0.0260(7) 0.047(3) Uani 1 1 d . . . . .
O101 O 0.6729(5) 0.6594(5) -0.2651(6) 0.097(3) Uani 1 1 d . . . . .
H10C H 0.636167 0.675671 -0.292438 0.146 Uiso 1 1 d R U . . .
H10D H 0.691157 0.631377 -0.305038 0.146 Uiso 1 1 d R U . . .
C36 C 0.5619(5) 1.2733(5) 0.9087(7) 0.047(3) Uani 1 1 d . . . . .
H36 H 0.520542 1.293228 0.928798 0.057 Uiso 1 1 calc R U . . .
C35 C 0.6194(5) 1.2796(5) 0.9609(6) 0.044(3) Uani 1 1 d . . . . .
H35 H 0.617172 1.306527 1.013220 0.053 Uiso 1 1 calc R U . . .
C21 C 0.4488(5) 0.7456(5) -0.3510(7) 0.046(3) Uani 1 1 d D . . . .
C1 C 0.5011(6) 1.1195(5) 0.5223(7) 0.052(3) Uani 1 1 d . . . . .
C33 C 0.6799(6) 1.2119(5) 0.8576(6) 0.048(3) Uani 1 1 d . . . . .
H33 H 0.720623 1.190334 0.837973 0.057 Uiso 1 1 calc R U . . .
C5 C 0.5055(5) 1.0101(5) 0.2747(6) 0.045(3) Uani 1 1 d . . . . .
C12 C 0.4498(5) 0.9320(5) 0.0586(7) 0.052(3) Uani 1 1 d . . . . .
H12 H 0.409144 0.928562 0.024540 0.062 Uiso 1 1 calc R U . . .
C13 C 0.4483(6) 0.9651(6) 0.1385(7) 0.055(3) Uani 1 1 d . . . . .
H13 H 0.406142 0.982907 0.159378 0.066 Uiso 1 1 calc R U . . .
C32 C 0.6210(5) 1.2070(5) 0.8040(6) 0.049(3) Uani 1 1 d . . . . .
H32 H 0.622496 1.181126 0.750766 0.059 Uiso 1 1 calc R U . . .
C30 C 0.4992(6) 1.2348(6) 0.7700(8) 0.058(3) Uani 1 1 d D . . . .
C22 C 0.4435(6) 0.7251(6) -0.4383(7) 0.059(3) Uani 1 1 d . . . . .
H22 H 0.483027 0.710714 -0.469575 0.070 Uiso 1 1 calc R U . . .
C23 C 0.3813(6) 0.7255(5) -0.4800(7) 0.054(3) Uani 1 1 d . . . . .
H23 H 0.379039 0.709014 -0.539158 0.065 Uiso 1 1 calc R U . . .
C14 C 0.5119(6) 0.8673(5) -0.0587(7) 0.050(3) Uani 1 1 d . . . . .
C20 C 0.5137(6) 0.7462(5) -0.3003(9) 0.060(3) Uani 1 1 d D . . . .
C31 C 0.5617(6) 1.2390(5) 0.8280(7) 0.049(3) Uani 1 1 d . . . . .
C9 C 0.5677(5) 0.9446(6) 0.1568(7) 0.058(3) Uani 1 1 d . . . . .
H9 H 0.608626 0.948068 0.190376 0.069 Uiso 1 1 calc R U . . .
C10 C 0.5685(6) 0.9119(6) 0.0776(7) 0.058(3) Uani 1 1 d . . . . .
H10 H 0.610687 0.894472 0.056368 0.070 Uiso 1 1 calc R U . . .
O106 O 0.4265(8) 1.3062(6) 1.0752(7) 0.080(4) Uani 0.75 1 d G . P A 1
H10M H 0.414982 1.287843 1.125448 0.121 Uiso 0.75 1 d G U P A 1
H10N H 0.467137 1.290319 1.064521 0.121 Uiso 0.75 1 d G U P A 1
C25 C 0.3276(6) 0.7723(7) -0.3535(7) 0.067(3) Uani 1 1 d . . . . .
H25 H 0.288984 0.790280 -0.323341 0.080 Uiso 1 1 calc R U . . .
C24 C 0.3206(6) 0.7489(6) -0.4407(7) 0.060(3) Uani 1 1 d . . . . .
B10 B 0.750000 1.250000 1.000000 0.040(6) Uani 1 4 d S T P . .
C26 C 0.3906(6) 0.7697(7) -0.3104(8) 0.069(3) Uani 1 1 d . . . . .
H26 H 0.393405 0.785046 -0.250812 0.083 Uiso 1 1 calc R U . . .
C6 C 0.4467(7) 1.0199(8) 0.3217(9) 0.093(5) Uani 1 1 d . . . . .
H6 H 0.405528 1.001683 0.298255 0.111 Uiso 1 1 calc R U . . .
C7 C 0.4435(5) 1.0547(8) 0.4014(9) 0.093(5) Uani 1 1 d D . . . .
H7 H 0.401073 1.059349 0.431367 0.112 Uiso 1 1 calc R U . . .
C3 C 0.5610(7) 1.0742(9) 0.3922(9) 0.105(6) Uani 1 1 d . . . . .
H3 H 0.602272 1.092333 0.415389 0.126 Uiso 1 1 calc R U . . .
B1 B 0.250000 0.750000 -0.500000 0.069(8) Uani 1 4 d S T P . .
C4 C 0.5622(7) 1.0385(9) 0.3104(10) 0.113(6) Uani 1 1 d . . . . .
H4 H 0.604265 1.034352 0.279518 0.135 Uiso 1 1 calc R U . . .
O103 O 0.750000 0.750000 -0.0904(11) 0.202(16) Uani 1 4 d S T P . .
H10E H 0.777226 0.781982 -0.058944 0.303 Uiso 0.25 1 calc R U P . .
H10F H 0.722774 0.718018 -0.058944 0.303 Uiso 0.25 1 calc R U P . .
O107 O 0.3692(15) 1.2846(15) 1.125(2) 0.054(8) Uani 0.25 1 d G . P B 2
H10O H 0.325304 1.290787 1.123228 0.081 Uiso 0.25 1 d G U P B 2
H10P H 0.375587 1.244865 1.100792 0.081 Uiso 0.25 1 d G U P B 2

loop_
_atom_site_aniso_label
_atom_site_aniso_U_11
_atom_site_aniso_U_22
_atom_site_aniso_U_33
_atom_site_aniso_U_23
_atom_site_aniso_U_13
_atom_site_aniso_U_12
Ca3 0.201(5) 0.201(5) 0.052(3) 0.000 0.000 0.000
O104 0.043(4) 0.062(5) 0.067(4) 0.002(4) -0.007(4) 0.006(4)
O2 0.057(5) 0.079(6) 0.046(4) -0.005(4) 0.004(4) 0.006(4)
O11 0.047(5) 0.068(5) 0.072(5) -0.012(4) -0.009(4) 0.008(4)
O1 0.059(5) 0.061(5) 0.076(5) -0.001(4) 0.003(5) 0.003(4)
O105 0.059(5) 0.057(5) 0.085(5) -0.009(5) -0.003(5) -0.002(4)
O102 0.093(8) 0.093(8) 0.051(8) 0.000 0.000 0.000
O10 0.054(5) 0.112(7) 0.074(5) -0.035(5) -0.014(5) 0.008(5)
N2 0.046(6) 0.059(6) 0.055(5) 0.000(5) -0.003(5) -0.004(4)
N4 0.060(7) 0.066(7) 0.070(6) -0.016(5) 0.005(5) -0.003(5)
N1 0.047(6) 0.068(7) 0.074(6) -0.015(5) 0.003(5) -0.002(5)
O100 0.141(9) 0.066(6) 0.089(5) 0.007(5) 0.034(7) 0.039(6)
N3 0.051(6) 0.068(7) 0.066(5) -0.010(5) -0.001(5) 0.009(5)
C2 0.031(6) 0.047(6) 0.064(6) 0.003(6) 0.006(6) -0.004(5)
C34 0.040(6) 0.029(5) 0.058(6) 0.000(5) 0.012(5) -0.003(4)
C8 0.046(7) 0.029(5) 0.056(6) 0.001(5) 0.005(6) 0.002(4)
C11 0.042(7) 0.029(6) 0.069(7) 0.005(5) 0.005(6) 0.003(5)
O101 0.087(7) 0.116(8) 0.088(6) 0.036(6) 0.024(5) 0.027(5)
C36 0.041(6) 0.036(6) 0.065(6) -0.001(6) -0.002(6) 0.007(5)
C35 0.035(6) 0.046(6) 0.051(5) -0.007(5) 0.000(5) 0.000(5)
C21 0.030(6) 0.044(6) 0.062(6) 0.007(6) 0.009(5) -0.002(5)
C1 0.042(7) 0.052(7) 0.063(7) -0.002(6) 0.002(6) 0.013(6)
C33 0.048(7) 0.052(7) 0.044(5) -0.001(5) 0.006(5) 0.009(5)
C5 0.045(7) 0.034(6) 0.056(6) 0.010(5) -0.005(6) 0.002(5)
C12 0.036(6) 0.053(7) 0.067(7) -0.010(6) -0.015(6) -0.009(5)
C13 0.047(7) 0.057(7) 0.060(6) -0.010(6) -0.007(6) 0.015(5)
C32 0.053(7) 0.049(7) 0.044(5) -0.016(5) 0.000(6) 0.001(5)
C30 0.051(8) 0.056(7) 0.067(7) 0.001(7) -0.007(7) 0.004(6)
C22 0.066(8) 0.055(7) 0.055(7) 0.001(6) 0.005(7) 0.008(6)
C23 0.071(8) 0.036(6) 0.055(6) -0.002(6) -0.003(7) -0.008(6)
C14 0.050(7) 0.045(7) 0.055(6) 0.010(6) 0.000(6) 0.000(6)
C20 0.061(8) 0.030(6) 0.090(9) 0.005(7) 0.000(8) -0.006(5)
C31 0.056(7) 0.037(6) 0.055(6) -0.011(5) -0.002(6) 0.001(5)
C9 0.039(7) 0.074(8) 0.061(6) -0.011(7) 0.001(6) 0.012(6)
C10 0.052(7) 0.063(8) 0.060(7) 0.000(6) -0.002(6) 0.009(6)
O106 0.118(11) 0.050(7) 0.074(7) -0.004(6) 0.021(8) 0.018(7)
C25 0.055(8) 0.095(10) 0.051(6) -0.018(7) 0.012(6) 0.002(7)
C24 0.061(8) 0.054(7) 0.065(7) 0.007(6) 0.001(7) 0.000(6)
B10 0.045(8) 0.045(8) 0.031(10) 0.000 0.000 0.000
C26 0.056(8) 0.095(10) 0.057(6) -0.006(7) 0.000(7) -0.003(7)
C6 0.051(8) 0.142(14) 0.085(9) -0.042(10) -0.009(8) 0.011(8)
C7 0.035(7) 0.140(14) 0.105(10) -0.042(10) -0.007(8) 0.011(8)
C3 0.050(9) 0.166(16) 0.100(10) -0.066(11) -0.004(8) -0.023(9)
B1 0.061(11) 0.061(11) 0.086(19) 0.000 0.000 0.000
C4 0.046(8) 0.184(17) 0.110(11) -0.064(12) 0.003(9) -0.009(9)
O103 0.28(2) 0.28(2) 0.037(9) 0.000 0.000 0.000
O107 0.043(17) 0.06(2) 0.064(18) -0.021(16) -0.020(18) 0.024(16)

loop_
_atom_type_symbol
_atom_type_description
_atom_type_scat_dispersion_real
_atom_type_scat_dispersion_imag
_atom_type_scat_source
C C 0.0181 0.0091 'International Tables Vol C Tables 4.2.6.8 and 6.1.1.4'
H H 0.0000 0.0000 'International Tables Vol C Tables 4.2.6.8 and 6.1.1.4'
B B 0.0090 0.0039 'International Tables Vol C Tables 4.2.6.8 and 6.1.1.4'
Ca Ca 0.3641 1.2855 'International Tables Vol C Tables 4.2.6.8 and 6.1.1.4'
N N 0.0311 0.0180 'International Tables Vol C Tables 4.2.6.8 and 6.1.1.4'
O O 0.0492 0.0322 'International Tables Vol C Tables 4.2.6.8 and 6.1.1.4'

loop_
_exptl_crystal_face_index_h
_exptl_crystal_face_index_k
_exptl_crystal_face_index_l
_exptl_crystal_face_perp_dist
0 -1 0 0.0157
0 1 0 0.0175
1 0 1 0.1263
-1 0 -1 0.1792
1 0 0 0.0158
-1 0 0 0.0118

loop_
_geom_angle_atom_site_label_1
_geom_angle_atom_site_label_2
_geom_angle_atom_site_label_3
_geom_angle
_geom_angle_site_symmetry_1
_geom_angle_site_symmetry_3
_geom_angle_publ_flag
O102 Ca3 O107 123.6(5) . 8_766 ?
O102 Ca3 O107 123.6(5) . 7_566 ?
O102 Ca3 O107 123.6(5) . 5_676 ?
O102 Ca3 O107 123.6(5) . 6_656 ?
O101 Ca3 O102 78.1(2) . . ?
O101 Ca3 O102 78.1(2) 3_655 . ?
O101 Ca3 O102 78.1(2) 4_565 . ?
O101 Ca3 O102 78.1(2) 2_665 . ?
O101 Ca3 O101 156.1(5) 2_665 . ?
O101 Ca3 O101 87.55(10) . 3_655 ?
O101 Ca3 O101 87.55(10) 2_665 3_655 ?
O101 Ca3 O101 87.55(10) 2_665 4_565 ?
O101 Ca3 O101 87.55(10) . 4_565 ?
O101 Ca3 O101 156.1(5) 4_565 3_655 ?
O101 Ca3 O107 124.3(6) 2_665 7_566 ?
O101 Ca3 O107 55.6(6) 4_565 8_766 ?
O101 Ca3 O107 142.6(6) 2_665 5_676 ?
O101 Ca3 O107 142.6(6) 4_565 7_566 ?
O101 Ca3 O107 142.6(6) 3_655 8_766 ?
O101 Ca3 O107 55.6(6) . 5_676 ?
O101 Ca3 O107 70.5(6) 4_565 5_676 ?
O101 Ca3 O107 124.3(6) . 8_766 ?
O101 Ca3 O107 124.3(6) 3_655 5_676 ?
O101 Ca3 O107 55.6(6) 2_665 6_656 ?
O101 Ca3 O107 70.5(6) . 7_566 ?
O101 Ca3 O107 142.6(6) . 6_656 ?
O101 Ca3 O107 55.6(6) 3_655 7_566 ?
O101 Ca3 O107 124.3(6) 4_565 6_656 ?
O101 Ca3 O107 70.5(6) 3_655 6_656 ?
O101 Ca3 O107 70.5(6) 2_665 8_766 ?
O103 Ca3 O102 180.0 . . ?
O103 Ca3 O101 101.9(2) . 2_665 ?
O103 Ca3 O101 101.9(2) . 4_565 ?
O103 Ca3 O101 101.9(2) . 3_655 ?
O103 Ca3 O101 101.9(2) . . ?
O103 Ca3 O107 56.4(5) . 8_766 ?
O103 Ca3 O107 56.4(5) . 7_566 ?
O103 Ca3 O107 56.4(5) . 5_676 ?
O103 Ca3 O107 56.4(5) . 6_656 ?
O107 Ca3 O107 72.1(5) 5_676 7_566 ?
O107 Ca3 O107 72.1(5) 6_656 8_766 ?
O107 Ca3 O107 72.1(5) 6_656 7_566 ?
O107 Ca3 O107 112.7(10) 8_766 7_566 ?
H10G O104 H10H 104.5 . . ?
H10I O105 H10J 104.6 . . ?
Ca3 O102 H10A 120.0 . . ?
Ca3 O102 H10B 120.0 . . ?
H10A O102 H10B 120.0 . . ?
H2A N2 H2B 120.0 . . ?
C14 N2 H2A 120.0 . . ?
C14 N2 H2B 120.0 . . ?
H4A N4 H4B 120.0 . . ?
C1 N4 H4A 120.0 . . ?
C1 N4 H4B 120.0 . . ?
H1A N1 H1B 120.0 . . ?
C14 N1 H1A 120.0 . . ?
C14 N1 H1B 120.0 . . ?
H10K O100 H10L 109.5 . . ?
H3A N3 H3B 120.0 . . ?
C1 N3 H3A 120.0 . . ?
C1 N3 H3B 120.0 . . ?
C7 C2 C1 121.8(10) . . ?
C3 C2 C1 121.0(9) . . ?
C3 C2 C7 117.2(11) . . ?
C35 C34 C33 114.6(9) . . ?
C35 C34 B10 124.1(7) . . ?
C33 C34 B10 121.3(8) . . ?
C13 C8 C5 122.1(9) . . ?
C13 C8 C9 116.6(9) . . ?
C9 C8 C5 121.4(10) . . ?
C12 C11 C14 120.9(10) . . ?
C10 C11 C12 116.3(10) . . ?
C10 C11 C14 122.8(10) . . ?
Ca3 O101 H10C 110.0 . . ?
Ca3 O101 H10D 110.1 . . ?
H10C O101 H10D 103.5 . . ?
C35 C36 H36 118.4 . . ?
C35 C36 C31 123.2(10) . . ?
C31 C36 H36 118.4 . . ?
C34 C35 H35 119.2 . . ?
C36 C35 C34 121.7(9) . . ?
C36 C35 H35 119.2 . . ?
C22 C21 C20 124.0(10) . . ?
C26 C21 C22 117.5(10) . . ?
C26 C21 C20 118.5(10) . . ?
N4 C1 N3 118.4(10) . . ?
N4 C1 C2 121.4(10) . . ?
N3 C1 C2 120.2(10) . . ?
C34 C33 H33 118.5 . . ?
C34 C33 C32 123.0(9) . . ?
C32 C33 H33 118.5 . . ?
C6 C5 C8 122.4(10) . . ?
C4 C5 C8 122.2(11) . . ?
C4 C5 C6 115.3(11) . . ?
C11 C12 H12 119.4 . . ?
C13 C12 C11 121.2(10) . . ?
C13 C12 H12 119.4 . . ?
C8 C13 H13 119.0 . . ?
C12 C13 C8 122.0(10) . . ?
C12 C13 H13 119.0 . . ?
C33 C32 H32 119.7 . . ?
C31 C32 C33 120.7(9) . . ?
C31 C32 H32 119.7 . . ?
O11 C30 C31 117.6(10) . . ?
O10 C30 O11 123.3(11) . . ?
O10 C30 C31 119.1(10) . . ?
C21 C22 H22 119.9 . . ?
C23 C22 C21 120.2(11) . . ?
C23 C22 H22 119.9 . . ?
C22 C23 H23 118.0 . . ?
C22 C23 C24 124.0(10) . . ?
C24 C23 H23 118.0 . . ?
N2 C14 N1 119.8(10) . . ?
N2 C14 C11 121.2(10) . . ?
N1 C14 C11 119.0(11) . . ?
O2 C20 O1 121.1(10) . . ?
O2 C20 C21 121.5(11) . . ?
O1 C20 C21 117.4(10) . . ?
C36 C31 C30 122.6(10) . . ?
C32 C31 C36 116.8(10) . . ?
C32 C31 C30 120.6(9) . . ?
C8 C9 H9 119.6 . . ?
C10 C9 C8 120.8(11) . . ?
C10 C9 H9 119.6 . . ?
C11 C10 H10 118.4 . . ?
C9 C10 C11 123.2(11) . . ?
C9 C10 H10 118.4 . . ?
H10M O106 H10N 104.6 . . ?
C24 C25 H25 119.6 . . ?
C26 C25 H25 119.6 . . ?
C26 C25 C24 120.8(11) . . ?
C23 C24 B1 118.9(9) . . ?
C25 C24 C23 114.9(11) . . ?
C25 C24 B1 126.1(10) . . ?
C34 B10 C34 108.6(3) . 7_577 ?
C34 B10 C34 108.6(3) 2_675 8_767 ?
C34 B10 C34 111.2(6) 7_577 8_767 ?
C34 B10 C34 111.2(6) . 2_675 ?
C34 B10 C34 108.6(3) . 8_767 ?
C34 B10 C34 108.6(3) 7_577 2_675 ?
C21 C26 C25 122.5(10) . . ?
C21 C26 H26 118.8 . . ?
C25 C26 H26 118.8 . . ?
C5 C6 H6 118.0 . . ?
C5 C6 C7 123.9(12) . . ?
C7 C6 H6 118.0 . . ?
C2 C7 H7 120.0 . . ?
C6 C7 C2 120.0(12) . . ?
C6 C7 H7 120.0 . . ?
C2 C3 H3 119.4 . . ?
C2 C3 C4 121.1(12) . . ?
C4 C3 H3 119.4 . . ?
C24 B1 C24 114.1(8) 7_564 8_664 ?
C24 B1 C24 107.2(4) . 7_564 ?
C24 B1 C24 114.1(8) . 2_565 ?
C24 B1 C24 107.2(4) 7_564 2_565 ?
C24 B1 C24 107.2(4) . 8_664 ?
C24 B1 C24 107.2(4) 8_664 2_565 ?
C5 C4 C3 122.3(13) . . ?
C5 C4 H4 118.8 . . ?
C3 C4 H4 118.8 . . ?
Ca3 O103 H10E 120.0 . . ?
Ca3 O103 H10F 120.0 . . ?
H10E O103 H10F 120.0 . . ?
Ca3 O107 H10O 42.4 5_676 . ?
Ca3 O107 H10P 98.2 5_676 . ?
H10O O107 H10P 104.6 . . ?

loop_
_geom_bond_atom_site_label_1
_geom_bond_atom_site_label_2
_geom_bond_distance
_geom_bond_site_symmetry_2
_geom_bond_publ_flag
Ca3 O102 2.408(14) . ?
Ca3 O101 2.382(10) 4_565 ?
Ca3 O101 2.382(10) 2_665 ?
Ca3 O101 2.382(10) . ?
Ca3 O101 2.382(10) 3_655 ?
Ca3 O103 2.144(17) . ?
Ca3 O107 2.92(4) 8_766 ?
Ca3 O107 2.92(4) 5_676 ?
Ca3 O107 2.92(4) 6_656 ?
Ca3 O107 2.92(4) 7_566 ?
O104 H10G 0.8700 . ?
O104 H10H 0.8695 . ?
O2 C20 1.257(13) . ?
O11 C30 1.282(11) . ?
O1 C20 1.304(13) . ?
O105 H10I 0.8704 . ?
O105 H10J 0.8697 . ?
O102 H10A 0.9500 . ?
O102 H10B 0.9500 . ?
O10 C30 1.229(13) . ?
N2 H2A 0.8800 . ?
N2 H2B 0.8800 . ?
N2 C14 1.304(13) . ?
N4 H4A 0.8800 . ?
N4 H4B 0.8800 . ?
N4 C1 1.298(13) . ?
N1 H1A 0.8800 . ?
N1 H1B 0.8800 . ?
N1 C14 1.334(13) . ?
O100 H10K 0.8690 . ?
O100 H10L 0.8685 . ?
N3 H3A 0.8800 . ?
N3 H3B 0.8800 . ?
N3 C1 1.326(13) . ?
C2 C1 1.466(15) . ?
C2 C7 1.386(9) . ?
C2 C3 1.352(16) . ?
C34 C35 1.404(13) . ?
C34 C33 1.407(13) . ?
C34 B10 1.638(9) . ?
C8 C5 1.464(14) . ?
C8 C13 1.395(14) . ?
C8 C9 1.414(14) . ?
C11 C12 1.410(14) . ?
C11 C14 1.454(15) . ?
C11 C10 1.386(15) . ?
O101 H10C 0.8878 . ?
O101 H10D 0.8898 . ?
C36 H36 0.9500 . ?
C36 C35 1.380(13) . ?
C36 C31 1.389(14) . ?
C35 H35 0.9500 . ?
C21 C22 1.381(14) . ?
C21 C20 1.484(12) . ?
C21 C26 1.377(14) . ?
C33 H33 0.9500 . ?
C33 C32 1.413(14) . ?
C5 C6 1.366(16) . ?
C5 C4 1.353(16) . ?
C12 H12 0.9500 . ?
C12 C13 1.370(14) . ?
C13 H13 0.9500 . ?
C32 H32 0.9500 . ?
C32 C31 1.369(14) . ?
C30 C31 1.507(16) . ?
C22 H22 0.9500 . ?
C22 C23 1.372(15) . ?
C23 H23 0.9500 . ?
C23 C24 1.406(15) . ?
C9 H9 0.9500 . ?
C9 C10 1.357(15) . ?
C10 H10 0.9500 . ?
O106 H10M 0.8690 . ?
O106 H10N 0.8691 . ?
C25 H25 0.9500 . ?
C25 C24 1.399(15) . ?
C25 C26 1.396(16) . ?
C24 B1 1.647(11) . ?
C26 H26 0.9500 . ?
C6 H6 0.9500 . ?
C6 C7 1.385(17) . ?
C7 H7 0.9500 . ?
C3 H3 0.9500 . ?
C3 C4 1.419(18) . ?
C4 H4 0.9500 . ?
O103 H10E 0.9500 . ?
O103 H10F 0.9500 . ?
O107 H10O 0.8695 . ?
O107 H10P 0.8702 . ?

loop_
_geom_torsion_atom_site_label_1
_geom_torsion_atom_site_label_2
_geom_torsion_atom_site_label_3
_geom_torsion_atom_site_label_4
_geom_torsion
_geom_torsion_site_symmetry_1
_geom_torsion_site_symmetry_2
_geom_torsion_site_symmetry_3
_geom_torsion_site_symmetry_4
_geom_torsion_publ_flag
O11 C30 C31 C36 -1.1(16) . . . . ?
O11 C30 C31 C32 177.0(10) . . . . ?
O10 C30 C31 C36 178.8(10) . . . . ?
O10 C30 C31 C32 -3.2(16) . . . . ?
C2 C3 C4 C5 -2(3) . . . . ?
C34 C33 C32 C31 2.1(16) . . . . ?
C8 C5 C6 C7 -179.4(13) . . . . ?
C8 C5 C4 C3 179.7(14) . . . . ?
C8 C9 C10 C11 -2.1(18) . . . . ?
C11 C12 C13 C8 2.0(17) . . . . ?
C35 C34 C33 C32 -2.1(14) . . . . ?
C35 C34 B10 C34 96.1(11) . . . 8_767 ?
C35 C34 B10 C34 -25.0(9) . . . 7_577 ?
C35 C34 B10 C34 -144.4(10) . . . 2_675 ?
C35 C36 C31 C32 4.3(15) . . . . ?
C35 C36 C31 C30 -177.6(10) . . . . ?
C21 C22 C23 C24 3.1(17) . . . . ?
C1 C2 C7 C6 -179.3(13) . . . . ?
C1 C2 C3 C4 179.6(14) . . . . ?
C33 C34 C35 C36 3.3(14) . . . . ?
C33 C34 B10 C34 154.7(8) . . . 7_577 ?
C33 C34 B10 C34 35.2(7) . . . 2_675 ?
C33 C34 B10 C34 -84.2(6) . . . 8_767 ?
C33 C32 C31 C36 -3.0(15) . . . . ?
C33 C32 C31 C30 178.8(10) . . . . ?
C5 C8 C13 C12 178.8(10) . . . . ?
C5 C8 C9 C10 -178.8(10) . . . . ?
C5 C6 C7 C2 1(2) . . . . ?
C12 C11 C14 N2 153.8(10) . . . . ?
C12 C11 C14 N1 -28.3(14) . . . . ?
C12 C11 C10 C9 2.5(16) . . . . ?
C13 C8 C5 C6 20.5(15) . . . . ?
C13 C8 C5 C4 -157.2(13) . . . . ?
C13 C8 C9 C10 1.5(15) . . . . ?
C22 C21 C20 O2 -171.1(10) . . . . ?
C22 C21 C20 O1 8.5(15) . . . . ?
C22 C21 C26 C25 1.6(17) . . . . ?
C22 C23 C24 C25 -0.2(17) . . . . ?
C22 C23 C24 B1 177.1(9) . . . . ?
C23 C24 B1 C24 -82.4(12) . . . 8_664 ?
C23 C24 B1 C24 40.5(11) . . . 7_564 ?
C23 C24 B1 C24 159.0(11) . . . 2_565 ?
C14 C11 C12 C13 179.7(10) . . . . ?
C14 C11 C10 C9 -179.7(11) . . . . ?
C20 C21 C22 C23 179.4(10) . . . . ?
C20 C21 C26 C25 178.7(11) . . . . ?
C31 C36 C35 C34 -4.6(16) . . . . ?
C9 C8 C5 C6 -159.2(12) . . . . ?
C9 C8 C5 C4 23.1(16) . . . . ?
C9 C8 C13 C12 -1.5(15) . . . . ?
C10 C11 C12 C13 -2.4(15) . . . . ?
C10 C11 C14 N2 -24.0(15) . . . . ?
C10 C11 C14 N1 153.9(11) . . . . ?
C25 C24 B1 C24 -24.0(9) . . . 2_565 ?
C25 C24 B1 C24 94.5(9) . . . 8_664 ?
C25 C24 B1 C24 -142.6(11) . . . 7_564 ?
C24 C25 C26 C21 1(2) . . . . ?
B10 C34 C35 C36 -177.1(8) . . . . ?
B10 C34 C33 C32 178.2(8) . . . . ?
C26 C21 C22 C23 -3.7(16) . . . . ?
C26 C21 C20 O2 12.0(16) . . . . ?
C26 C21 C20 O1 -168.4(10) . . . . ?
C26 C25 C24 C23 -2.0(18) . . . . ?
C26 C25 C24 B1 -179.0(10) . . . . ?
C6 C5 C4 C3 2(2) . . . . ?
C7 C2 C1 N4 -19.0(17) . . . . ?
C7 C2 C1 N3 164.5(12) . . . . ?
C7 C2 C3 C4 1(2) . . . . ?
C3 C2 C1 N4 162.2(13) . . . . ?
C3 C2 C1 N3 -14.3(17) . . . . ?
C3 C2 C7 C6 0(2) . . . . ?
C4 C5 C6 C7 -1(2) . . . . ?

loop_
_exptl_oxdiff_crystal_face_indexfrac_h
_exptl_oxdiff_crystal_face_indexfrac_k
_exptl_oxdiff_crystal_face_indexfrac_l
_exptl_oxdiff_crystal_face_x
_exptl_oxdiff_crystal_face_y
_exptl_oxdiff_crystal_face_z
0.0010 -0.9990 -0.0005 -0.0162 -0.0725 -0.0255
-0.0010 0.9990 0.0005 0.0162 0.0725 0.0255
1.0014 0.0004 1.0003 -0.0168 -0.0391 0.1220
-1.0014 -0.0004 -1.0003 0.0168 0.0391 -0.1220
1.0002 0.0003 0.0007 0.0540 -0.0292 0.0491
-1.0002 -0.0003 -0.0007 -0.0540 0.0292 -0.0491
